data_4338102
loop_
_publ_author_name
'Ghorai, Debasish'
'Mani, Ganesan'

_publ_section_title
;
 Single-Step Substitution of all the \a, \b-Positions in Pyrrole: Choice
 of Binuclear versus Multinuclear Complex of the Novel Polydentate Ligand.
;
_journal_issue 8
_journal_name_full 'Inorganic chemistry'
_journal_page_first 4117
_journal_page_last 4129
_journal_paper_doi 10.1021/ic5000974
_journal_volume 53
_journal_year 2014
_chemical_formula_sum 'C32 H43 Ag2 B2 F8 N11'
_chemical_formula_weight 971.13
_chemical_name_systematic
;
 ?
;
_space_group_IT_number 33
_symmetry_cell_setting orthorhombic
_symmetry_space_group_name_Hall 'P 2c -2n'
_symmetry_space_group_name_H-M 'P n a 21'
_atom_sites_solution_hydrogens geom
_atom_sites_solution_primary direct
_atom_sites_solution_secondary difmap
_audit_creation_method SHELXL-97
_cell_angle_alpha 90.00
_cell_angle_beta 90.00
_cell_angle_gamma 90.00
_cell_formula_units_Z 4
_cell_length_a 16.546(2)
_cell_length_b 13.631(2)
_cell_length_c 18.377(3)
_cell_measurement_reflns_used 37606
_cell_measurement_temperature 293(2)
_cell_measurement_theta_max 25.00
_cell_measurement_theta_min 1.86
_cell_volume 4144.7(10)
_computing_structure_refinement 'SHELXL-97 (Sheldrick, 2008)'
_computing_structure_solution sir92
_diffrn_ambient_temperature 293(2)
_diffrn_measured_fraction_theta_full 1.000
_diffrn_measured_fraction_theta_max 1.000
_diffrn_measurement_device_type 'Bruker CCD APEX 2'
_diffrn_measurement_method hemisphere
_diffrn_radiation_monochromator graphite
_diffrn_radiation_source 'fine-focus sealed tube'
_diffrn_radiation_type MoK\a
_diffrn_radiation_wavelength 0.71073
_diffrn_reflns_av_R_equivalents 0.0676
_diffrn_reflns_av_sigmaI/netI 0.0462
_diffrn_reflns_limit_h_max 19
_diffrn_reflns_limit_h_min -19
_diffrn_reflns_limit_k_max 16
_diffrn_reflns_limit_k_min -16
_diffrn_reflns_limit_l_max 21
_diffrn_reflns_limit_l_min -20
_diffrn_reflns_number 37606
_diffrn_reflns_theta_full 25.00
_diffrn_reflns_theta_max 25.00
_diffrn_reflns_theta_min 1.86
_exptl_absorpt_coefficient_mu 1.019
_exptl_absorpt_correction_T_max 0.8540
_exptl_absorpt_correction_T_min 0.7848
_exptl_absorpt_correction_type multi-scan
_exptl_absorpt_process_details SADABS
_exptl_crystal_colour Colorless
_exptl_crystal_density_diffrn 1.556
_exptl_crystal_density_method 'not measured'
_exptl_crystal_description Prism
_exptl_crystal_F_000 1952
_exptl_crystal_size_max 0.25
_exptl_crystal_size_mid 0.23
_exptl_crystal_size_min 0.16
_refine_diff_density_max 0.557
_refine_diff_density_min -0.424
_refine_diff_density_rms 0.060
_refine_ls_abs_structure_details 'Flack H D (1983), Acta Cryst. A39, 876-881'
_refine_ls_abs_structure_Flack -0.02(4)
_refine_ls_extinction_method none
_refine_ls_goodness_of_fit_ref 1.000
_refine_ls_hydrogen_treatment mixed
_refine_ls_matrix_type full
_refine_ls_number_parameters 573
_refine_ls_number_reflns 6597
_refine_ls_number_restraints 379
_refine_ls_restrained_S_all 1.032
_refine_ls_R_factor_all 0.0729
_refine_ls_R_factor_gt 0.0419
_refine_ls_shift/su_max 0.001
_refine_ls_shift/su_mean 0.000
_refine_ls_structure_factor_coef Fsqd
_refine_ls_weighting_details 'calc w=1/[\s^2^(Fo^2^)+(0.0624P)^2^+0.0000P] where P=(Fo^2^+2Fc^2^)/3'
_refine_ls_weighting_scheme calc
_refine_ls_wR_factor_gt 0.0966
_refine_ls_wR_factor_ref 0.1113
_reflns_number_gt 4444
_reflns_number_total 6597
_reflns_threshold_expression >2\s(I)
_cod_data_source_file ic5000974_si_002.cif
_cod_data_source_block complex5
_cod_depositor_comments
;
The following automatic conversions were performed:

'_symmetry_cell_setting' value 'Orthorhombic' changed to
'orthorhombic' according to
/usr/data/users/saulius/crontab/automatic-downloads/rss-feeds/ACS/lib/dictionaries/cif_core.dic
dictionary named 'cif_core.dic' version 2.4.2 from 2011-04-26.

Automatic conversion script
Id: cif_fix_values 2281 2013-09-26 08:29:07Z andrius 

 Adding full bibliography for 4338099--4338106.cif.
;
_cod_original_cell_volume 4144.6(10)
_cod_original_sg_symbol_H-M Pna2(1)
_cod_database_code 4338102

loop_
_symmetry_equiv_pos_as_xyz
'x, y, z'
'-x, -y, z+1/2'
'-x+1/2, y+1/2, z+1/2'
'x+1/2, -y+1/2, z'

loop_
_atom_site_label
_atom_site_type_symbol
_atom_site_fract_x
_atom_site_fract_y
_atom_site_fract_z
_atom_site_U_iso_or_equiv
_atom_site_adp_type
_atom_site_occupancy
_atom_site_symmetry_multiplicity
_atom_site_calc_flag
_atom_site_refinement_flags
_atom_site_disorder_assembly
_atom_site_disorder_group
N10 N 0.7239(7) 0.5221(8) 0.2867(6) 0.140(4) Uani 1 1 d . . .
C30 C 0.7459(8) 0.5815(10) 0.2485(8) 0.126(4) Uani 1 1 d . . .
C29 C 0.7672(10) 0.6612(9) 0.1991(8) 0.183(7) Uani 1 1 d . . .
H29A H 0.7230 0.6735 0.1665 0.275 Uiso 1 1 calc R . .
H29B H 0.8143 0.6432 0.1716 0.275 Uiso 1 1 calc R . .
H29C H 0.7785 0.7195 0.2267 0.275 Uiso 1 1 calc R . .
C1 C 0.2265(7) 0.6282(9) 0.0679(7) 0.131(4) Uani 1 1 d . . .
H1A H 0.2152 0.5597 0.0749 0.197 Uiso 1 1 calc R . .
H1B H 0.2071 0.6483 0.0210 0.197 Uiso 1 1 calc R . .
H1C H 0.1998 0.6657 0.1051 0.197 Uiso 1 1 calc R . .
C2 C 0.3161(6) 0.6451(7) 0.0723(5) 0.081(3) Uani 1 1 d . . .
C3 C 0.3617(7) 0.7251(7) 0.0485(5) 0.091(3) Uani 1 1 d . . .
H3 H 0.3427 0.7812 0.0253 0.109 Uiso 1 1 calc R . .
C4 C 0.4386(7) 0.7043(6) 0.0660(5) 0.081(2) Uani 1 1 d . . .
C5 C 0.5139(7) 0.7636(7) 0.0532(6) 0.112(3) Uani 1 1 d . . .
H5A H 0.5595 0.7300 0.0737 0.168 Uiso 1 1 calc R . .
H5B H 0.5083 0.8267 0.0759 0.168 Uiso 1 1 calc R . .
H5C H 0.5219 0.7720 0.0018 0.168 Uiso 1 1 calc R . .
C6 C 0.5064(5) 0.5577(5) 0.1246(4) 0.066(2) Uani 1 1 d . . .
H6A H 0.5551 0.5973 0.1245 0.079 Uiso 1 1 calc R . .
H6B H 0.5144 0.5041 0.0906 0.079 Uiso 1 1 calc R . .
C7 C 0.4936(4) 0.5171(5) 0.1984(3) 0.0511(16) Uani 1 1 d . . .
C8 C 0.4902(3) 0.4200(4) 0.2219(3) 0.0472(15) Uani 1 1 d . . .
C9 C 0.5064(4) 0.3327(4) 0.1738(4) 0.0570(15) Uani 1 1 d . . .
H9A H 0.5160 0.3554 0.1246 0.068 Uiso 1 1 calc R . .
H9B H 0.5552 0.3002 0.1905 0.068 Uiso 1 1 calc R . .
C10 C 0.2278(4) 0.2157(6) 0.1628(6) 0.083(2) Uani 1 1 d . . .
H10A H 0.2120 0.2831 0.1679 0.124 Uiso 1 1 calc R . .
H10B H 0.2057 0.1781 0.2022 0.124 Uiso 1 1 calc R . .
H10C H 0.2079 0.1905 0.1175 0.124 Uiso 1 1 calc R . .
C11 C 0.3181(4) 0.2085(5) 0.1642(5) 0.063(2) Uani 1 1 d . . .
C12 C 0.3685(5) 0.1288(5) 0.1583(5) 0.080(2) Uani 1 1 d . . .
H12 H 0.3531 0.0639 0.1513 0.096 Uiso 1 1 calc R . .
C13 C 0.4461(5) 0.1638(4) 0.1649(5) 0.0701(19) Uani 1 1 d . . .
C14 C 0.5251(4) 0.1114(5) 0.1625(6) 0.089(2) Uani 1 1 d . . .
H14A H 0.5684 0.1580 0.1672 0.133 Uiso 1 1 calc R . .
H14B H 0.5301 0.0773 0.1170 0.133 Uiso 1 1 calc R . .
H14C H 0.5278 0.0651 0.2018 0.133 Uiso 1 1 calc R . .
C15 C 0.7343(5) 0.2180(6) 0.3622(6) 0.087(2) Uani 1 1 d . . .
H15A H 0.7517 0.2845 0.3552 0.130 Uiso 1 1 calc R . .
H15B H 0.7570 0.1772 0.3249 0.130 Uiso 1 1 calc R . .
H15C H 0.7520 0.1953 0.4090 0.130 Uiso 1 1 calc R . .
C16 C 0.6446(4) 0.2135(5) 0.3584(5) 0.0625(18) Uani 1 1 d . . .
C17 C 0.5944(5) 0.1312(5) 0.3649(5) 0.0743(19) Uani 1 1 d . . .
H17 H 0.6103 0.0665 0.3722 0.089 Uiso 1 1 calc R . .
C18 C 0.5168(4) 0.1660(5) 0.3582(5) 0.0669(18) Uani 1 1 d . . .
C19 C 0.4358(5) 0.1145(5) 0.3581(6) 0.095(3) Uani 1 1 d . . .
H19A H 0.3935 0.1621 0.3533 0.142 Uiso 1 1 calc R . .
H19B H 0.4291 0.0793 0.4030 0.142 Uiso 1 1 calc R . .
H19C H 0.4335 0.0693 0.3181 0.142 Uiso 1 1 calc R . .
C20 C 0.4571(4) 0.3365(4) 0.3454(4) 0.0563(17) Uani 1 1 d . . .
H20A H 0.4462 0.3607 0.3940 0.068 Uiso 1 1 calc R . .
H20B H 0.4084 0.3046 0.3280 0.068 Uiso 1 1 calc R . .
C21 C 0.4751(3) 0.4211(4) 0.2975(3) 0.0449(14) Uani 1 1 d . . .
C22 C 0.4714(3) 0.5188(4) 0.3183(4) 0.0496(15) Uani 1 1 d . . .
C23 C 0.4535(4) 0.5633(5) 0.3894(4) 0.0663(19) Uani 1 1 d . . .
H23A H 0.4077 0.6070 0.3837 0.080 Uiso 1 1 calc R . .
H23B H 0.4375 0.5116 0.4227 0.080 Uiso 1 1 calc R . .
C24 C 0.7266(5) 0.6243(7) 0.4757(6) 0.095(3) Uani 1 1 d . . .
H24A H 0.7408 0.5609 0.4569 0.143 Uiso 1 1 calc R . .
H24B H 0.7379 0.6266 0.5269 0.143 Uiso 1 1 calc R . .
H24C H 0.7575 0.6739 0.4512 0.143 Uiso 1 1 calc R . .
C25 C 0.6394(5) 0.6421(6) 0.4635(5) 0.074(2) Uani 1 1 d . . .
C26 C 0.5911(6) 0.7214(6) 0.4840(5) 0.082(2) Uani 1 1 d . . .
H26 H 0.6077 0.7759 0.5106 0.099 Uiso 1 1 calc R . .
C27 C 0.5167(5) 0.7051(6) 0.4586(4) 0.068(2) Uani 1 1 d . . .
C28 C 0.4397(6) 0.7640(7) 0.4646(5) 0.098(3) Uani 1 1 d . . .
H28A H 0.3968 0.7301 0.4400 0.148 Uiso 1 1 calc R . .
H28B H 0.4475 0.8272 0.4428 0.148 Uiso 1 1 calc R . .
H28C H 0.4258 0.7721 0.5150 0.148 Uiso 1 1 calc R . .
N1 N 0.4832(4) 0.5751(3) 0.2579(3) 0.0557(13) Uani 1 1 d . . .
H1 H 0.4838 0.6382 0.2574 0.067 Uiso 1 1 calc R . .
N2 N 0.3634(4) 0.5790(5) 0.1038(4) 0.0734(17) Uani 1 1 d . . .
N3 N 0.4390(4) 0.6171(4) 0.1002(3) 0.0654(16) Uani 1 1 d . . .
N4 N 0.3622(3) 0.2916(4) 0.1728(3) 0.0578(14) Uani 1 1 d . . .
N5 N 0.4408(3) 0.2624(4) 0.1730(4) 0.0534(13) Uani 1 1 d . . .
N6 N 0.6006(3) 0.2935(4) 0.3514(3) 0.0556(14) Uani 1 1 d . . .
N7 N 0.5220(3) 0.2630(4) 0.3496(3) 0.0541(14) Uani 1 1 d . . .
N8 N 0.5943(4) 0.5799(4) 0.4259(3) 0.0633(15) Uani 1 1 d . . .
N9 N 0.5199(4) 0.6183(4) 0.4224(3) 0.0597(14) Uani 1 1 d . . .
Ag1 Ag 0.33260(3) 0.44758(4) 0.17020(4) 0.0766(2) Uani 1 1 d . . .
Ag2 Ag 0.63006(3) 0.44715(4) 0.36281(4) 0.0819(2) Uani 1 1 d . . .
F8 F 0.3376(4) 0.4093(5) 0.5021(5) 0.168(3) Uani 1 1 d D . .
B2 B 0.2939(9) 0.4820(10) 0.5284(7) 0.095(6) Uani 0.518(15) 1 d PDU A 1
F5 F 0.3188(13) 0.5699(9) 0.5059(11) 0.195(10) Uani 0.518(15) 1 d PDU A 1
F6 F 0.2165(7) 0.4732(14) 0.5108(10) 0.152(7) Uani 0.518(15) 1 d PDU A 1
F7 F 0.3013(10) 0.4832(12) 0.5998(6) 0.171(7) Uani 0.518(15) 1 d PDU A 1
B2' B 0.2939(10) 0.4877(11) 0.5126(9) 0.117(8) Uani 0.482(15) 1 d PDU A 2
F5' F 0.3400(12) 0.5533(10) 0.5441(10) 0.149(7) Uani 0.482(15) 1 d PDU A 2
F6' F 0.2723(9) 0.5126(12) 0.4460(8) 0.185(9) Uani 0.482(15) 1 d PDU A 2
F7' F 0.2299(11) 0.4684(15) 0.5519(12) 0.201(11) Uani 0.482(15) 1 d PDU A 2
C31 C 0.2334(7) 0.5736(9) 0.2967(8) 0.123(4) Uani 1 1 d . B 2
N11 N 0.2529(7) 0.5193(7) 0.2557(6) 0.140(4) Uani 1 1 d . B 2
C32 C 0.2083(9) 0.6497(10) 0.3522(9) 0.186(6) Uani 1 1 d . B 2
H32A H 0.2522 0.6944 0.3605 0.280 Uiso 1 1 calc R B 2
H32B H 0.1944 0.6178 0.3971 0.280 Uiso 1 1 calc R B 2
H32C H 0.1623 0.6853 0.3343 0.280 Uiso 1 1 calc R B 2
F1 F 0.4595(7) 0.8945(6) 0.2092(5) 0.231(5) Uani 1 1 d D C 2
B1 B 0.4901(9) 0.8368(8) 0.2625(7) 0.153(5) Uani 0.872(13) 1 d PDU D 1
F2 F 0.5204(10) 0.8938(10) 0.3174(7) 0.215(6) Uani 0.872(13) 1 d PDU D 1
F3 F 0.4354(8) 0.7737(6) 0.2857(6) 0.174(4) Uani 0.872(13) 1 d PDU D 1
F4 F 0.5497(8) 0.7808(8) 0.2370(7) 0.200(6) Uani 0.872(13) 1 d PDU D 1
B1' B 0.5209(17) 0.868(4) 0.2543(18) 0.167(14) Uani 0.128(13) 1 d PDU C 2
F2' F 0.504(5) 0.905(3) 0.3219(16) 0.176(18) Uani 0.128(13) 1 d PDU C 2
F3' F 0.5883(13) 0.862(4) 0.212(3) 0.171(18) Uani 0.128(13) 1 d PDU C 2
F4' F 0.520(7) 0.769(4) 0.260(3) 0.203(19) Uani 0.128(13) 1 d PDU C 2

loop_
_atom_site_aniso_label
_atom_site_aniso_U_11
_atom_site_aniso_U_22
_atom_site_aniso_U_33
_atom_site_aniso_U_23
_atom_site_aniso_U_13
_atom_site_aniso_U_12
N10 0.138(8) 0.133(8) 0.149(9) -0.039(7) 0.071(7) -0.041(7)
C30 0.113(9) 0.123(10) 0.142(11) -0.044(8) 0.048(8) -0.034(7)
C29 0.251(17) 0.113(9) 0.186(16) 0.006(9) 0.052(12) -0.046(10)
C1 0.111(9) 0.139(10) 0.145(11) -0.018(8) -0.050(7) 0.054(7)
C2 0.078(6) 0.084(6) 0.082(6) -0.014(5) -0.024(5) 0.027(5)
C3 0.119(8) 0.079(6) 0.074(6) 0.016(5) -0.017(5) 0.018(6)
C4 0.116(8) 0.072(5) 0.054(5) 0.020(4) 0.010(5) 0.012(5)
C5 0.148(10) 0.083(7) 0.105(8) 0.022(6) 0.010(7) -0.025(6)
C6 0.059(4) 0.076(5) 0.062(5) 0.017(4) 0.011(4) 0.006(4)
C7 0.051(4) 0.045(3) 0.057(4) 0.000(3) -0.001(3) -0.004(3)
C8 0.041(4) 0.044(3) 0.057(4) -0.004(3) -0.002(3) 0.001(2)
C9 0.053(4) 0.059(4) 0.060(4) -0.003(4) 0.011(4) -0.004(3)
C10 0.061(5) 0.088(5) 0.099(6) -0.014(6) 0.004(5) -0.027(4)
C11 0.073(5) 0.065(4) 0.052(5) -0.018(4) 0.001(4) -0.029(4)
C12 0.095(6) 0.044(4) 0.100(7) 0.002(4) 0.017(6) -0.006(4)
C13 0.083(5) 0.039(3) 0.088(5) -0.013(4) 0.010(5) -0.008(3)
C14 0.094(6) 0.055(4) 0.117(7) -0.016(5) 0.005(6) 0.014(4)
C15 0.074(6) 0.094(6) 0.093(6) -0.003(6) -0.013(6) 0.023(4)
C16 0.058(4) 0.062(4) 0.068(5) -0.006(4) 0.006(4) 0.010(4)
C17 0.085(5) 0.060(4) 0.078(5) 0.014(4) 0.009(5) 0.024(4)
C18 0.080(5) 0.052(4) 0.068(5) 0.010(4) 0.005(4) 0.001(4)
C19 0.095(6) 0.054(4) 0.135(8) -0.004(5) 0.017(6) -0.018(4)
C20 0.053(4) 0.054(4) 0.062(5) 0.003(3) 0.006(3) 0.008(3)
C21 0.032(3) 0.048(3) 0.055(4) 0.002(3) -0.004(3) -0.001(2)
C22 0.048(4) 0.048(3) 0.053(4) -0.014(3) -0.007(3) 0.007(3)
C23 0.054(4) 0.070(5) 0.075(5) -0.013(4) -0.002(3) 0.004(3)
C24 0.089(7) 0.107(7) 0.090(7) 0.002(6) -0.022(5) -0.013(5)
C25 0.078(6) 0.087(6) 0.057(5) 0.005(5) -0.012(4) -0.014(5)
C26 0.115(7) 0.070(6) 0.061(5) -0.011(4) -0.005(5) -0.023(5)
C27 0.089(6) 0.063(5) 0.054(5) -0.013(4) -0.011(4) -0.005(4)
C28 0.101(7) 0.081(6) 0.113(8) -0.046(5) 0.006(6) 0.012(5)
N1 0.063(3) 0.038(2) 0.066(4) 0.004(3) -0.011(3) -0.003(3)
N2 0.068(4) 0.074(4) 0.079(4) 0.007(3) -0.021(4) 0.004(3)
N3 0.073(4) 0.061(4) 0.062(4) 0.011(3) -0.008(3) 0.004(3)
N4 0.053(3) 0.054(3) 0.067(4) -0.011(3) 0.004(4) -0.007(2)
N5 0.052(3) 0.049(3) 0.059(3) -0.008(3) 0.004(3) -0.005(2)
N6 0.057(4) 0.057(3) 0.054(4) 0.007(3) 0.003(3) 0.006(3)
N7 0.051(3) 0.050(3) 0.062(4) 0.007(3) 0.007(3) 0.005(2)
N8 0.064(4) 0.065(4) 0.061(4) -0.005(3) -0.004(3) -0.011(3)
N9 0.058(4) 0.064(4) 0.057(4) -0.015(3) -0.002(3) 0.000(3)
Ag1 0.0553(3) 0.0607(3) 0.1137(5) -0.0071(4) -0.0161(3) 0.0023(2)
Ag2 0.0562(4) 0.0630(3) 0.1266(6) -0.0067(4) -0.0160(4) 0.0009(2)
F8 0.144(6) 0.140(5) 0.221(9) -0.074(6) -0.021(6) 0.011(5)
B2 0.078(9) 0.122(12) 0.085(9) -0.062(10) 0.069(8) -0.023(11)
F5 0.26(2) 0.164(13) 0.160(16) -0.058(10) 0.133(15) -0.100(13)
F6 0.097(9) 0.164(15) 0.195(17) -0.019(12) -0.018(9) -0.001(8)
F7 0.197(16) 0.224(16) 0.091(8) -0.018(9) 0.003(8) 0.072(13)
B2' 0.143(18) 0.088(15) 0.121(14) 0.033(13) 0.015(12) -0.040(14)
F5' 0.194(14) 0.151(14) 0.102(13) -0.068(10) 0.009(10) -0.012(10)
F6' 0.134(12) 0.280(19) 0.139(11) 0.070(13) -0.036(9) -0.086(12)
F7' 0.22(2) 0.170(15) 0.21(2) 0.052(16) 0.109(17) -0.019(15)
C31 0.098(8) 0.121(10) 0.150(11) 0.043(8) 0.046(7) 0.026(6)
N11 0.159(9) 0.105(6) 0.155(9) -0.016(6) 0.087(7) 0.036(6)
C32 0.226(14) 0.165(12) 0.168(13) -0.068(11) 0.037(12) 0.049(10)
F1 0.352(14) 0.104(6) 0.238(12) 0.063(6) -0.040(9) 0.011(7)
B1 0.310(16) 0.027(5) 0.123(11) -0.006(7) -0.038(10) -0.002(7)
F2 0.306(14) 0.120(9) 0.219(12) -0.090(8) -0.040(10) 0.002(8)
F3 0.279(11) 0.079(5) 0.164(8) 0.025(5) -0.051(7) -0.002(5)
F4 0.351(13) 0.088(8) 0.161(9) -0.019(6) 0.032(9) 0.001(9)
B1' 0.30(3) 0.039(19) 0.16(3) -0.01(2) 0.00(2) 0.02(3)
F2' 0.33(4) 0.009(17) 0.19(3) -0.02(2) 0.06(3) -0.03(3)
F3' 0.32(4) 0.08(3) 0.11(3) 0.00(2) 0.01(3) -0.02(3)
F4' 0.36(4) 0.030(18) 0.21(4) -0.04(2) 0.05(4) -0.04(3)

loop_
_atom_type_symbol
_atom_type_description
_atom_type_scat_dispersion_real
_atom_type_scat_dispersion_imag
_atom_type_scat_source
C C 0.0033 0.0016 'International Tables Vol C Tables 4.2.6.8 and 6.1.1.4'
H H 0.0000 0.0000 'International Tables Vol C Tables 4.2.6.8 and 6.1.1.4'
N N 0.0061 0.0033 'International Tables Vol C Tables 4.2.6.8 and 6.1.1.4'
F F 0.0171 0.0103 'International Tables Vol C Tables 4.2.6.8 and 6.1.1.4'
Ag Ag -0.8971 1.1015 'International Tables Vol C Tables 4.2.6.8 and 6.1.1.4'
B B 0.0013 0.0007 'International Tables Vol C Tables 4.2.6.8 and 6.1.1.4'

loop_
_geom_angle_atom_site_label_1
_geom_angle_atom_site_label_2
_geom_angle_atom_site_label_3
_geom_angle
C30 N10 Ag2 154.4(12)
N10 C30 C29 175.1(16)
C30 C29 H29A 109.5
C30 C29 H29B 109.5
H29A C29 H29B 109.5
C30 C29 H29C 109.5
H29A C29 H29C 109.5
H29B C29 H29C 109.5
C2 C1 H1A 109.5
C2 C1 H1B 109.5
H1A C1 H1B 109.5
C2 C1 H1C 109.5
H1A C1 H1C 109.5
H1B C1 H1C 109.5
N2 C2 C3 110.4(8)
N2 C2 C1 120.1(9)
C3 C2 C1 129.5(9)
C4 C3 C2 105.8(8)
C4 C3 H3 127.1
C2 C3 H3 127.1
C3 C4 N3 107.7(8)
C3 C4 C5 129.4(9)
N3 C4 C5 123.0(9)
C4 C5 H5A 109.5
C4 C5 H5B 109.5
H5A C5 H5B 109.5
C4 C5 H5C 109.5
H5A C5 H5C 109.5
H5B C5 H5C 109.5
N3 C6 C7 112.5(6)
N3 C6 H6A 109.1
C7 C6 H6A 109.1
N3 C6 H6B 109.1
C7 C6 H6B 109.1
H6A C6 H6B 107.8
N1 C7 C8 107.3(5)
N1 C7 C6 122.5(6)
C8 C7 C6 130.2(6)
C7 C8 C21 107.6(6)
C7 C8 C9 124.1(6)
C21 C8 C9 128.2(6)
N5 C9 C8 113.3(5)
N5 C9 H9A 108.9
C8 C9 H9A 108.9
N5 C9 H9B 108.9
C8 C9 H9B 108.9
H9A C9 H9B 107.7
C11 C10 H10A 109.5
C11 C10 H10B 109.5
H10A C10 H10B 109.5
C11 C10 H10C 109.5
H10A C10 H10C 109.5
H10B C10 H10C 109.5
N4 C11 C12 110.1(6)
N4 C11 C10 118.9(6)
C12 C11 C10 131.0(6)
C11 C12 C13 106.6(6)
C11 C12 H12 126.7
C13 C12 H12 126.7
N5 C13 C12 107.0(6)
N5 C13 C14 122.4(6)
C12 C13 C14 130.5(6)
C13 C14 H14A 109.5
C13 C14 H14B 109.5
H14A C14 H14B 109.5
C13 C14 H14C 109.5
H14A C14 H14C 109.5
H14B C14 H14C 109.5
C16 C15 H15A 109.5
C16 C15 H15B 109.5
H15A C15 H15B 109.5
C16 C15 H15C 109.5
H15A C15 H15C 109.5
H15B C15 H15C 109.5
N6 C16 C17 110.2(6)
N6 C16 C15 121.4(7)
C17 C16 C15 128.3(6)
C18 C17 C16 105.6(6)
C18 C17 H17 127.2
C16 C17 H17 127.2
N7 C18 C17 107.0(6)
N7 C18 C19 121.1(6)
C17 C18 C19 131.9(7)
C18 C19 H19A 109.5
C18 C19 H19B 109.5
H19A C19 H19B 109.5
C18 C19 H19C 109.5
H19A C19 H19C 109.5
H19B C19 H19C 109.5
N7 C20 C21 114.5(5)
N7 C20 H20A 108.6
C21 C20 H20A 108.6
N7 C20 H20B 108.6
C21 C20 H20B 108.6
H20A C20 H20B 107.6
C22 C21 C8 106.8(6)
C22 C21 C20 125.2(6)
C8 C21 C20 127.7(6)
N1 C22 C21 108.1(5)
N1 C22 C23 121.4(5)
C21 C22 C23 130.5(6)
N9 C23 C22 115.4(6)
N9 C23 H23A 108.4
C22 C23 H23A 108.4
N9 C23 H23B 108.4
C22 C23 H23B 108.4
H23A C23 H23B 107.5
C25 C24 H24A 109.5
C25 C24 H24B 109.5
H24A C24 H24B 109.5
C25 C24 H24C 109.5
H24A C24 H24C 109.5
H24B C24 H24C 109.5
N8 C25 C26 108.4(7)
N8 C25 C24 121.5(8)
C26 C25 C24 130.1(8)
C27 C26 C25 107.7(8)
C27 C26 H26 126.2
C25 C26 H26 126.2
C26 C27 N9 106.3(7)
C26 C27 C28 131.6(8)
N9 C27 C28 122.1(7)
C27 C28 H28A 109.5
C27 C28 H28B 109.5
H28A C28 H28B 109.5
C27 C28 H28C 109.5
H28A C28 H28C 109.5
H28B C28 H28C 109.5
C7 N1 C22 110.2(5)
C7 N1 H1 124.9
C22 N1 H1 124.9
C2 N2 N3 105.3(7)
C2 N2 Ag1 130.6(7)
N3 N2 Ag1 123.1(4)
C4 N3 N2 110.9(7)
C4 N3 C6 130.0(7)
N2 N3 C6 118.7(6)
C11 N4 N5 105.6(5)
C11 N4 Ag1 133.7(5)
N5 N4 Ag1 120.0(3)
C13 N5 N4 110.7(5)
C13 N5 C9 127.5(6)
N4 N5 C9 121.5(5)
C16 N6 N7 106.1(6)
C16 N6 Ag2 132.0(5)
N7 N6 Ag2 120.8(4)
C18 N7 N6 111.1(5)
C18 N7 C20 129.4(6)
N6 N7 C20 119.3(5)
C25 N8 N9 107.0(6)
C25 N8 Ag2 130.0(6)
N9 N8 Ag2 122.4(4)
N8 N9 C27 110.6(6)
N8 N9 C23 120.7(6)
C27 N9 C23 128.4(6)
N4 Ag1 N2 138.1(2)
N4 Ag1 N11 122.3(3)
N2 Ag1 N11 99.5(3)
N6 Ag2 N8 141.0(2)
N6 Ag2 N10 121.2(3)
N8 Ag2 N10 97.7(3)
B2' F8 B2 13.1(10)
F8 B2 F7 108.8(11)
F8 B2 F6 111.8(11)
F7 B2 F6 109.5(12)
F8 B2 F5 113.2(11)
F7 B2 F5 105.6(11)
F6 B2 F5 107.7(12)
F8 B2' F7' 111.4(13)
F8 B2' F5' 107.6(12)
F7' B2' F5' 111.4(13)
F8 B2' F6' 102.9(12)
F7' B2' F6' 110.2(13)
F5' B2' F6' 113.1(13)
N11 C31 C32 178.6(14)
C31 N11 Ag1 158.4(11)
C31 C32 H32A 109.5
C31 C32 H32B 109.5
H32A C32 H32B 109.5
C31 C32 H32C 109.5
H32A C32 H32C 109.5
H32B C32 H32C 109.5
F3 B1 F4 104.3(11)
F3 B1 F2 112.4(14)
F4 B1 F2 108.3(11)
F4' B1' F1 108.0(19)
F4' B1' F3' 90(6)
F1 B1' F3' 106.0(18)
F4' B1' F2' 106.6(18)
F1 B1' F2' 107.5(18)
F3' B1' F2' 135(5)

loop_
_geom_bond_atom_site_label_1
_geom_bond_atom_site_label_2
_geom_bond_distance
N10 C30 1.132(16)
N10 Ag2 2.326(10)
C30 C29 1.459(17)
C29 H29A 0.9600
C29 H29B 0.9600
C29 H29C 0.9600
C1 C2 1.502(14)
C1 H1A 0.9600
C1 H1B 0.9600
C1 H1C 0.9600
C2 N2 1.326(10)
C2 C3 1.397(12)
C3 C4 1.343(12)
C3 H3 0.9300
C4 N3 1.345(9)
C4 C5 1.504(13)
C5 H5A 0.9600
C5 H5B 0.9600
C5 H5C 0.9600
C6 N3 1.449(9)
C6 C7 1.480(9)
C6 H6A 0.9700
C6 H6B 0.9700
C7 N1 1.360(8)
C7 C8 1.394(8)
C8 C21 1.412(8)
C8 C9 1.507(9)
C9 N5 1.448(7)
C9 H9A 0.9700
C9 H9B 0.9700
C10 C11 1.497(9)
C10 H10A 0.9600
C10 H10B 0.9600
C10 H10C 0.9600
C11 N4 1.357(7)
C11 C12 1.373(10)
C12 C13 1.376(10)
C12 H12 0.9300
C13 N5 1.354(7)
C13 C14 1.491(10)
C14 H14A 0.9600
C14 H14B 0.9600
C14 H14C 0.9600
C15 C16 1.487(9)
C15 H15A 0.9600
C15 H15B 0.9600
C15 H15C 0.9600
C16 N6 1.317(8)
C16 C17 1.401(9)
C17 C18 1.375(9)
C17 H17 0.9300
C18 N7 1.335(8)
C18 C19 1.513(10)
C19 H19A 0.9600
C19 H19B 0.9600
C19 H19C 0.9600
C20 N7 1.470(8)
C20 C21 1.481(8)
C20 H20A 0.9700
C20 H20B 0.9700
C21 C22 1.387(8)
C22 N1 1.364(8)
C22 C23 1.469(9)
C23 N9 1.461(8)
C23 H23A 0.9700
C23 H23B 0.9700
C24 C25 1.480(11)
C24 H24A 0.9600
C24 H24B 0.9600
C24 H24C 0.9600
C25 N8 1.324(9)
C25 C26 1.396(11)
C26 C27 1.335(11)
C26 H26 0.9300
C27 N9 1.359(9)
C27 C28 1.510(12)
C28 H28A 0.9600
C28 H28B 0.9600
C28 H28C 0.9600
N1 H1 0.8600
N2 N3 1.357(8)
N2 Ag1 2.226(7)
N4 N5 1.361(6)
N4 Ag1 2.182(5)
N6 N7 1.366(7)
N6 Ag2 2.160(5)
N8 N9 1.339(8)
N8 Ag2 2.229(6)
Ag1 N11 2.273(8)
F8 B2' 1.305(13)
F8 B2 1.318(12)
B2 F7 1.318(13)
B2 F6 1.327(13)
B2 F5 1.332(13)
B2' F7' 1.309(13)
B2' F5' 1.310(13)
B2' F6' 1.319(13)
C31 N11 1.104(15)
C31 C32 1.513(18)
C32 H32A 0.9600
C32 H32B 0.9600
C32 H32C 0.9600
F1 B1' 1.361(17)
B1 F3 1.321(12)
B1 F4 1.332(12)
B1 F2 1.368(12)
B1' F4' 1.357(17)
B1' F3' 1.364(17)
B1' F2' 1.370(17)

loop_
_geom_torsion_atom_site_label_1
_geom_torsion_atom_site_label_2
_geom_torsion_atom_site_label_3
_geom_torsion_atom_site_label_4
_geom_torsion
Ag2 N10 C30 C29 -11(19)
N2 C2 C3 C4 0.8(11)
C1 C2 C3 C4 179.3(10)
C2 C3 C4 N3 -1.3(10)
C2 C3 C4 C5 179.5(9)
N3 C6 C7 N1 -60.8(9)
N3 C6 C7 C8 119.6(8)
N1 C7 C8 C21 1.6(6)
C6 C7 C8 C21 -178.8(6)
N1 C7 C8 C9 -174.3(6)
C6 C7 C8 C9 5.3(10)
C7 C8 C9 N5 -124.8(7)
C21 C8 C9 N5 60.2(8)
N4 C11 C12 C13 1.1(10)
C10 C11 C12 C13 -178.5(10)
C11 C12 C13 N5 -1.2(10)
C11 C12 C13 C14 -179.6(10)
N6 C16 C17 C18 2.5(10)
C15 C16 C17 C18 179.4(10)
C16 C17 C18 N7 -1.0(10)
C16 C17 C18 C19 178.1(10)
C7 C8 C21 C22 -1.3(5)
C9 C8 C21 C22 174.4(6)
C7 C8 C21 C20 172.4(6)
C9 C8 C21 C20 -11.9(8)
N7 C20 C21 C22 -125.5(6)
N7 C20 C21 C8 61.8(8)
C8 C21 C22 N1 0.5(6)
C20 C21 C22 N1 -173.4(6)
C8 C21 C22 C23 176.7(6)
C20 C21 C22 C23 2.8(10)
N1 C22 C23 N9 -68.7(8)
C21 C22 C23 N9 115.5(8)
N8 C25 C26 C27 0.5(10)
C24 C25 C26 C27 178.1(8)
C25 C26 C27 N9 -0.9(9)
C25 C26 C27 C28 179.1(9)
C8 C7 N1 C22 -1.3(7)
C6 C7 N1 C22 179.0(6)
C21 C22 N1 C7 0.5(7)
C23 C22 N1 C7 -176.2(5)
C3 C2 N2 N3 0.1(9)
C1 C2 N2 N3 -178.6(8)
C3 C2 N2 Ag1 168.3(6)
C1 C2 N2 Ag1 -10.4(12)
C3 C4 N3 N2 1.4(9)
C5 C4 N3 N2 -179.4(8)
C3 C4 N3 C6 174.1(8)
C5 C4 N3 C6 -6.7(14)
C2 N2 N3 C4 -0.9(9)
Ag1 N2 N3 C4 -170.3(5)
C2 N2 N3 C6 -174.5(7)
Ag1 N2 N3 C6 16.2(9)
C7 C6 N3 C4 136.3(8)
C7 C6 N3 N2 -51.6(9)
C12 C11 N4 N5 -0.6(9)
C10 C11 N4 N5 179.1(8)
C12 C11 N4 Ag1 169.4(6)
C10 C11 N4 Ag1 -10.9(12)
C12 C13 N5 N4 0.9(10)
C14 C13 N5 N4 179.5(8)
C12 C13 N5 C9 -172.5(8)
C14 C13 N5 C9 6.0(15)
C11 N4 N5 C13 -0.2(9)
Ag1 N4 N5 C13 -171.9(6)
C11 N4 N5 C9 173.7(8)
Ag1 N4 N5 C9 2.0(10)
C8 C9 N5 C13 -148.1(8)
C8 C9 N5 N4 39.2(10)
C17 C16 N6 N7 -3.0(9)
C15 C16 N6 N7 179.8(9)
C17 C16 N6 Ag2 164.2(6)
C15 C16 N6 Ag2 -13.0(13)
C17 C18 N7 N6 -0.8(9)
C19 C18 N7 N6 180.0(8)
C17 C18 N7 C20 -175.0(7)
C19 C18 N7 C20 5.9(13)
C16 N6 N7 C18 2.4(8)
Ag2 N6 N7 C18 -166.5(5)
C16 N6 N7 C20 177.2(7)
Ag2 N6 N7 C20 8.3(8)
C21 C20 N7 C18 -147.3(7)
C21 C20 N7 N6 39.0(9)
C26 C25 N8 N9 0.1(9)
C24 C25 N8 N9 -177.7(7)
C26 C25 N8 Ag2 171.1(5)
C24 C25 N8 Ag2 -6.7(11)
C25 N8 N9 C27 -0.7(8)
Ag2 N8 N9 C27 -172.5(5)
C25 N8 N9 C23 -174.9(6)
Ag2 N8 N9 C23 13.3(8)
C26 C27 N9 N8 1.1(8)
C28 C27 N9 N8 -179.0(7)
C26 C27 N9 C23 174.6(7)
C28 C27 N9 C23 -5.4(12)
C22 C23 N9 N8 -47.8(9)
C22 C23 N9 C27 139.2(7)
C11 N4 Ag1 N2 -116.7(8)
N5 N4 Ag1 N2 52.2(7)
C11 N4 Ag1 N11 66.8(9)
N5 N4 Ag1 N11 -124.3(6)
C2 N2 Ag1 N4 129.0(7)
N3 N2 Ag1 N4 -64.6(7)
C2 N2 Ag1 N11 -54.0(8)
N3 N2 Ag1 N11 112.4(7)
C16 N6 Ag2 N8 -122.0(7)
N7 N6 Ag2 N8 43.6(7)
C16 N6 Ag2 N10 62.6(8)
N7 N6 Ag2 N10 -131.7(6)
C25 N8 Ag2 N6 128.3(6)
N9 N8 Ag2 N6 -61.9(6)
C25 N8 Ag2 N10 -55.6(7)
N9 N8 Ag2 N10 114.1(6)
C30 N10 Ag2 N6 130(2)
C30 N10 Ag2 N8 -47(3)
B2' F8 B2 F7 -166(6)
B2' F8 B2 F6 73(5)
B2' F8 B2 F5 -49(5)
B2 F8 B2' F7' -49(5)
B2 F8 B2' F5' 73(5)
B2 F8 B2' F6' -167(6)
C32 C31 N11 Ag1 16(72)
N4 Ag1 N11 C31 132(3)
N2 Ag1 N11 C31 -46(3)
